data_9000452
loop_
_publ_author_name
'Moore, P. B.'
'Araki, T.'

_publ_section_title
;Palermoite, SrLi2[Al4(OH)4(PO4)4]: Its atomic arrangement and relationship to
 carminite, Pb2[Fe4(OH)4(AsO4)4]
;
_journal_name_full 'American Mineralogist'
_journal_page_first 460
_journal_page_last 465
_journal_volume 60
_journal_year 1975
_chemical_compound_source 'Palermo pegmatite, near North Groton, New Hampshire, USA'
_chemical_formula_sum 'Al4 H4 Li2 O20 P4 Sr'
_chemical_name_mineral Palermoite
_space_group_IT_number 72
_symmetry_space_group_name_Hall '-I 2a 2'
_symmetry_space_group_name_H-M 'I m c b'
_cell_angle_alpha 90
_cell_angle_beta 90
_cell_angle_gamma 90
_cell_formula_units_Z 4
_cell_length_a 11.556
_cell_length_b 15.847
_cell_length_c 7.315
_cell_volume 1339.581
_database_code_amcsd 0000463
_exptl_crystal_density_diffrn 3.259
_cod_original_formula_sum 'Sr Li2 Al4 P4 O20 H4'
_cod_database_code 9000452

loop_
_space_group_symop_operation_xyz
x,y,z
1/2+x,1/2+y,1/2+z
1/2+x,y,-z
+x,1/2+y,1/2-z
1/2-x,-y,z
-x,1/2-y,1/2+z
1/2+x,-y,z
+x,1/2-y,1/2+z
1/2-x,y,-z
-x,1/2+y,1/2-z
-x,y,z
1/2-x,1/2+y,1/2+z
x,-y,-z
1/2+x,1/2-y,1/2-z
-x,-y,-z
1/2-x,1/2-y,1/2-z

loop_
_atom_site_label
_atom_site_fract_x
_atom_site_fract_y
_atom_site_fract_z
_atom_site_U_iso_or_equiv
_atom_site_type_symbol
_atom_site_attached_hydrogens
Sr 0.25000 0.50000 0.50000 0.01013 Sr 0
Li 0.50000 0.28510 0.27230 0.02786 Li 0
Al 0.13070 0.37270 0.13740 0.00709 Al 0
P 0.25000 0.29220 0.50000 0.00570 P 0
O1 0.14380 0.26320 0.03870 0.00950 O 0
O2 0.22570 0.35150 0.33890 0.00747 O 0
P2 0.00000 0.45760 0.77310 0.00633 P 0
O3 0.00000 0.39930 0.61070 0.01241 O 0
O4 0.00000 0.40140 0.95020 0.00963 O 0
O5 0.10830 0.48570 0.22750 0.00874 O 0
O-H1 0.00000 0.33630 0.26060 0.00785 O 1
O-H2 0.25000 0.41170 0.00000 0.01102 O 1

loop_
_cod_changelog_entry_id
_cod_changelog_entry_author
_cod_changelog_entry_date
_cod_changelog_entry_text
1
;cod-tools version 3.8.0
Id: cif_guess_AMCSD_atom_types 9574 2023-05-10 09:00:05Z saulius
;
2023-05-10T18:46:19+03:00
;Derived atom types and hydrogen counts
from atom names that follow the AMCSD naming convention
(Wat == water, O-H == hydroxyl).
;

loop_
_cod_related_entry_id
_cod_related_entry_database
_cod_related_entry_code
1 AMCSD 0000463
